data_1548393
loop_
_publ_author_name
'Zhang, Zhi-Qian'
'Qu, Jun-Teng'
'Zhang, Shu'
'Miao, Qiu-Ping'
'Wu, Yi-Xian'

_publ_section_title
;
 Ethylene/propylene copolymerization catalyzed by half-titanocenes
 containing monodentate anionic nitrogen ligands: effect of ligands on
 catalytic behaviour and structure of copolymers
;
_journal_issue 1
_journal_name_full 'Polymer Chemistry'
_journal_page_first 48
_journal_paper_doi 10.1039/C7PY01807J
_journal_volume 9
_journal_year 2018
_chemical_formula_moiety 'C32 H43 Cl2 N3 Ti, 0.5(C7 H8)'
_chemical_formula_sum 'C35.5 H47 Cl2 N3 Ti'
_chemical_formula_weight 634.56
_space_group_crystal_system monoclinic
_space_group_IT_number 14
_space_group_name_Hall '-P 2yn'
_space_group_name_H-M_alt 'P 1 21/n 1'
_symmetry_space_group_name_Hall '-P 2yn'
_symmetry_space_group_name_H-M 'P 1 21/n 1'
_atom_sites_solution_hydrogens geom
_atom_sites_solution_primary direct
_atom_sites_solution_secondary difmap
_audit_creation_date 2017-04-14
_audit_creation_method
;
  Olex2 1.1
  (compiled 2011.02.15 svn.r1672, GUI svn.r3494)
;
_audit_update_record
;
2017-08-01 deposited with the CCDC.
2017-11-27 downloaded from the CCDC.
;
_cell_angle_alpha 90.00
_cell_angle_beta 105.765(5)
_cell_angle_gamma 90.00
_cell_formula_units_Z 8
_cell_length_a 18.8611(10)
_cell_length_b 19.4952(12)
_cell_length_c 19.5123(11)
_cell_measurement_reflns_used 15854
_cell_measurement_temperature 106.1
_cell_measurement_theta_max 29.5231
_cell_measurement_theta_min 3.2366
_cell_volume 6904.8(7)
_computing_cell_refinement
;
CrysAlisPro, Agilent Technologies,
Version 1.171.35.11 (release 16-05-2011 CrysAlis171 .NET)
(compiled May 16 2011,17:55:39)
;
_computing_data_collection
;
CrysAlisPro, Agilent Technologies,
Version 1.171.35.11 (release 16-05-2011 CrysAlis171 .NET)
(compiled May 16 2011,17:55:39)
;
_computing_data_reduction
;
CrysAlisPro, Agilent Technologies,
Version 1.171.35.11 (release 16-05-2011 CrysAlis171 .NET)
(compiled May 16 2011,17:55:39)
;
_computing_molecular_graphics
;
O. V. Dolomanov, L. J. Bourhis, R. J. Gildea, J. A. K. Howard and H. Puschmann,
OLEX2: a complete structure solution, refinement and analysis program.
J. Appl. Cryst. (2009). 42, 339-341.
;
_computing_publication_material
;
O. V. Dolomanov, L. J. Bourhis, R. J. Gildea, J. A. K. Howard and H. Puschmann,
OLEX2: a complete structure solution, refinement and analysis program.
J. Appl. Cryst. (2009). 42, 339-341.
;
_computing_structure_refinement 'SHELXL-97 (Sheldrick, 1997)'
_computing_structure_solution 'A short history of SHELX (Sheldrick, 2007)/Bruker'
_diffrn_ambient_temperature 106.1
_diffrn_detector_area_resol_mean 16.0971
_diffrn_measured_fraction_theta_full 0.998
_diffrn_measured_fraction_theta_max 0.998
_diffrn_measurement_details
;
#__ type_ start__ end____ width___ exp.time_
  1 omega  -81.00  -39.00   1.0000    6.0000
omega____ theta____ kappa____ phi______ frames
    -      -13.5222  -37.0000 -150.0000 42

#__ type_ start__ end____ width___ exp.time_
  2 omega    9.00   35.00   1.0000    6.0000
omega____ theta____ kappa____ phi______ frames
    -      -13.5222   77.0000  150.0000 26

#__ type_ start__ end____ width___ exp.time_
  3 omega  -55.00    6.00   1.0000    6.0000
omega____ theta____ kappa____ phi______ frames
    -      -13.5222  -37.0000 -120.0000 61

#__ type_ start__ end____ width___ exp.time_
  4 omega  -44.00   11.00   1.0000    6.0000
omega____ theta____ kappa____ phi______ frames
    -      -13.5222   93.0000   27.0000 55

#__ type_ start__ end____ width___ exp.time_
  5 omega  -31.00   -5.00   1.0000    6.0000
omega____ theta____ kappa____ phi______ frames
    -      -13.5222  -93.0000  152.0000 26

#__ type_ start__ end____ width___ exp.time_
  6 omega   28.00   53.00   1.0000    6.0000
omega____ theta____ kappa____ phi______ frames
    -      -13.5222   77.0000 -180.0000 25

#__ type_ start__ end____ width___ exp.time_
  7 omega   -8.00   51.00   1.0000    6.0000
omega____ theta____ kappa____ phi______ frames
    -       18.8347  -93.0000  -83.0000 59

#__ type_ start__ end____ width___ exp.time_
  8 omega  -46.00   40.00   1.0000    6.0000
omega____ theta____ kappa____ phi______ frames
    -       18.8347  -77.0000 -180.0000 86
;
_diffrn_measurement_device_type 'Xcalibur, Eos, Gemini'
_diffrn_measurement_method '\w scans'
_diffrn_orient_matrix_UB_11 -0.0175806000
_diffrn_orient_matrix_UB_12 -0.0298647000
_diffrn_orient_matrix_UB_13 0.0082084000
_diffrn_orient_matrix_UB_21 0.0033260000
_diffrn_orient_matrix_UB_22 -0.0157303000
_diffrn_orient_matrix_UB_23 -0.0317164000
_diffrn_orient_matrix_UB_31 0.0347261000
_diffrn_orient_matrix_UB_32 -0.0136196000
_diffrn_orient_matrix_UB_33 0.0187049000
_diffrn_radiation_monochromator graphite
_diffrn_radiation_type 'Mo K\a'
_diffrn_radiation_wavelength 0.7107
_diffrn_reflns_av_R_equivalents 0.0351
_diffrn_reflns_av_unetI/netI 0.0350
_diffrn_reflns_limit_h_max 23
_diffrn_reflns_limit_h_min -23
_diffrn_reflns_limit_k_max 23
_diffrn_reflns_limit_k_min -24
_diffrn_reflns_limit_l_max 24
_diffrn_reflns_limit_l_min -24
_diffrn_reflns_number 50094
_diffrn_reflns_theta_full 26.00
_diffrn_reflns_theta_max 26.00
_diffrn_reflns_theta_min 3.24
_diffrn_source 'Enhance (Mo) X-ray Source'
_exptl_absorpt_coefficient_mu 0.430
_exptl_absorpt_correction_T_max 1.00000
_exptl_absorpt_correction_T_min 0.90928
_exptl_absorpt_correction_type multi-scan
_exptl_absorpt_process_details
;
CrysAlisPro, Agilent Technologies,
Version 1.171.35.11 (release 16-05-2011 CrysAlis171 .NET)
(compiled May 16 2011,17:55:39)
Empirical absorption correction using spherical harmonics,
 implemented in SCALE3 ABSPACK scaling algorithm.
;
_exptl_crystal_colour yellow
_exptl_crystal_density_diffrn 1.221
_exptl_crystal_density_method 'not measured'
_exptl_crystal_description block
_exptl_crystal_F_000 2696
_exptl_crystal_size_max 0.45
_exptl_crystal_size_mid 0.40
_exptl_crystal_size_min 0.34
_refine_diff_density_max 0.451
_refine_diff_density_min -0.366
_refine_diff_density_rms 0.050
_refine_ls_extinction_method none
_refine_ls_goodness_of_fit_ref 1.021
_refine_ls_hydrogen_treatment mixed
_refine_ls_matrix_type full
_refine_ls_number_parameters 765
_refine_ls_number_reflns 13543
_refine_ls_number_restraints 0
_refine_ls_restrained_S_all 1.021
_refine_ls_R_factor_all 0.0486
_refine_ls_R_factor_gt 0.0369
_refine_ls_shift/su_max 0.003
_refine_ls_shift/su_mean 0.000
_refine_ls_structure_factor_coef Fsqd
_refine_ls_weighting_details 'calc w=1/[\s^2^(Fo^2^)+(0.0344P)^2^+4.1401P] where P=(Fo^2^+2Fc^2^)/3'
_refine_ls_weighting_scheme calc
_refine_ls_wR_factor_gt 0.0832
_refine_ls_wR_factor_ref 0.0891
_reflns_number_gt 11265
_reflns_number_total 13543
_reflns_threshold_expression >2sigma(I)
_cod_data_source_file c7py01807j2.cif
_cod_data_source_block exp_4900
_cod_depositor_comments 'Adding full bibliography for 1548391--1548393.cif.'
_cod_original_formula_sum 'C35.50 H47 Cl2 N3 Ti'
_cod_database_code 1548393
_reflns_odcompleteness_completeness 99.74
_reflns_odcompleteness_iscentric 1
_reflns_odcompleteness_theta 26.32

loop_
_space_group_symop_id
_space_group_symop_operation_xyz
1 'x, y, z'
2 '-x+1/2, y+1/2, -z+1/2'
3 '-x, -y, -z'
4 'x-1/2, -y-1/2, z-1/2'

loop_
_atom_site_label
_atom_site_type_symbol
_atom_site_fract_x
_atom_site_fract_y
_atom_site_fract_z
_atom_site_U_iso_or_equiv
_atom_site_adp_type
_atom_site_occupancy
_atom_site_symmetry_multiplicity
_atom_site_calc_flag
_atom_site_refinement_flags
Ti1 Ti -0.217065(16) 1.010551(16) 0.800099(16) 0.01548(8) Uani 1 1 d .
Ti2 Ti 0.244468(16) 1.381340(16) 0.804861(16) 0.01451(8) Uani 1 1 d .
Cl2 Cl -0.11369(2) 0.94179(2) 0.82766(3) 0.02598(11) Uani 1 1 d .
Cl4 Cl 0.34383(3) 1.45424(2) 0.83842(3) 0.02725(11) Uani 1 1 d .
Cl3 Cl 0.15587(3) 1.44713(3) 0.83594(2) 0.02678(11) Uani 1 1 d .
Cl1 Cl -0.30581(3) 0.93576(3) 0.81496(3) 0.02982(12) Uani 1 1 d .
N4 N 0.21720(7) 1.38168(7) 0.70961(7) 0.0146(3) Uani 1 1 d .
N1 N -0.23729(7) 1.02025(7) 0.70579(7) 0.0154(3) Uani 1 1 d .
N5 N 0.16301(7) 1.42877(7) 0.59635(7) 0.0140(3) Uani 1 1 d .
N6 N 0.21413(7) 1.32673(7) 0.59875(7) 0.0132(3) Uani 1 1 d .
N3 N -0.24499(7) 0.97975(7) 0.58997(7) 0.0143(3) Uani 1 1 d .
C38 C 0.19944(8) 1.37833(8) 0.63979(9) 0.0126(3) Uani 1 1 d .
C53 C 0.12454(9) 1.48431(9) 0.61882(9) 0.0145(3) Uani 1 1 d .
C62 C 0.23563(10) 1.56055(9) 0.62093(10) 0.0214(4) Uani 1 1 d .
H62 H 0.2531 1.5169 0.6065 0.026 Uiso 1 1 calc R
C21 C -0.19190(9) 0.92525(9) 0.60891(9) 0.0150(4) Uani 1 1 d .
C6 C -0.25885(8) 1.02635(8) 0.63637(9) 0.0127(3) Uani 1 1 d .
N2 N -0.29901(7) 1.07846(7) 0.59861(7) 0.0140(3) Uani 1 1 d .
C14 C -0.39235(9) 1.13110(10) 0.64786(10) 0.0205(4) Uani 1 1 d .
C61 C 0.00129(10) 1.37589(10) 0.68535(10) 0.0253(4) Uani 1 1 d .
H61A H -0.0198 1.3308 0.6774 0.038 Uiso 1 1 calc R
H61B H -0.0330 1.4065 0.6979 0.038 Uiso 1 1 calc R
H61C H 0.0460 1.3743 0.7234 0.038 Uiso 1 1 calc R
C7 C -0.27105(10) 1.00382(9) 0.51602(9) 0.0188(4) Uani 1 1 d .
H7A H -0.2978 0.9681 0.4849 0.023 Uiso 1 1 calc R
H7B H -0.2304 1.0194 0.4984 0.023 Uiso 1 1 calc R
C54 C 0.15802(10) 1.54898(9) 0.62799(9) 0.0181(4) Uani 1 1 d .
C42 C 0.22221(9) 1.20381(9) 0.62052(9) 0.0170(4) Uani 1 1 d .
C26 C -0.11661(9) 0.94123(9) 0.62313(9) 0.0172(4) Uani 1 1 d .
C30 C -0.08884(9) 1.01439(9) 0.62196(9) 0.0192(4) Uani 1 1 d .
H30 H -0.1308 1.0453 0.6173 0.023 Uiso 1 1 calc R
C8 C -0.32170(10) 1.06310(9) 0.52229(9) 0.0188(4) Uani 1 1 d .
H8A H -0.3142 1.1023 0.4944 0.023 Uiso 1 1 calc R
H8B H -0.3731 1.0495 0.5069 0.023 Uiso 1 1 calc R
C24 C -0.09140(10) 0.81963(10) 0.63680(10) 0.0251(4) Uani 1 1 d .
H24 H -0.0575 0.7839 0.6460 0.030 Uiso 1 1 calc R
C41 C 0.25845(9) 1.26723(9) 0.62370(9) 0.0142(3) Uani 1 1 d .
C45 C 0.37499(10) 1.21356(11) 0.67117(10) 0.0265(4) Uani 1 1 d .
H45 H 0.4260 1.2160 0.6883 0.032 Uiso 1 1 calc R
C39 C 0.19744(9) 1.34766(9) 0.52377(9) 0.0164(4) Uani 1 1 d .
H39A H 0.1731 1.3112 0.4923 0.020 Uiso 1 1 calc R
H39B H 0.2417 1.3611 0.5111 0.020 Uiso 1 1 calc R
C59 C 0.01837(9) 1.40155(9) 0.61722(10) 0.0186(4) Uani 1 1 d .
H59 H 0.0535 1.3695 0.6057 0.022 Uiso 1 1 calc R
C35 C 0.20852(11) 1.27027(9) 0.82639(10) 0.0246(4) Uani 1 1 d .
H35 H 0.1630 1.2548 0.7990 0.030 Uiso 1 1 calc R
C50 C 0.37523(10) 1.34113(10) 0.64468(10) 0.0240(4) Uani 1 1 d .
H50 H 0.3384 1.3779 0.6346 0.029 Uiso 1 1 calc R
C37 C 0.33000(11) 1.29590(10) 0.86322(11) 0.0294(5) Uani 1 1 d .
H37 H 0.3795 1.3002 0.8649 0.035 Uiso 1 1 calc R
C46 C 0.33534(9) 1.27351(10) 0.64701(9) 0.0187(4) Uani 1 1 d .
C15 C -0.21533(10) 1.20387(9) 0.61282(10) 0.0217(4) Uani 1 1 d .
H15 H -0.2148 1.1657 0.5803 0.026 Uiso 1 1 calc R
C23 C -0.16597(10) 0.80537(10) 0.62345(10) 0.0229(4) Uani 1 1 d .
H23 H -0.1814 0.7602 0.6244 0.027 Uiso 1 1 calc R
C9 C -0.32625(9) 1.13668(9) 0.62873(9) 0.0155(4) Uani 1 1 d .
C10 C -0.28598(10) 1.19820(9) 0.63604(9) 0.0176(4) Uani 1 1 d .
C55 C 0.11774(10) 1.60326(10) 0.64533(10) 0.0230(4) Uani 1 1 d .
H55 H 0.1384 1.6469 0.6521 0.028 Uiso 1 1 calc R
C56 C 0.04764(11) 1.59307(10) 0.65254(10) 0.0241(4) Uani 1 1 d .
H56 H 0.0213 1.6300 0.6632 0.029 Uiso 1 1 calc R
C22 C -0.21802(10) 0.85793(9) 0.60866(9) 0.0183(4) Uani 1 1 d .
C44 C 0.34066(11) 1.15090(10) 0.67037(10) 0.0268(4) Uani 1 1 d .
H44 H 0.3685 1.1121 0.6875 0.032 Uiso 1 1 calc R
C5 C -0.23965(11) 1.12687(10) 0.81919(10) 0.0273(4) Uani 1 1 d .
H5 H -0.2633 1.1541 0.7806 0.033 Uiso 1 1 calc R
C27 C -0.29979(10) 0.84221(9) 0.59462(10) 0.0208(4) Uani 1 1 d .
H27 H -0.3271 0.8846 0.5784 0.025 Uiso 1 1 calc R
C40 C 0.14592(9) 1.40895(9) 0.52115(9) 0.0165(4) Uani 1 1 d .
H40A H 0.1568 1.4458 0.4922 0.020 Uiso 1 1 calc R
H40B H 0.0947 1.3957 0.5029 0.020 Uiso 1 1 calc R
C12 C -0.37619(11) 1.24954(10) 0.68736(10) 0.0277(4) Uani 1 1 d .
H12 H -0.3927 1.2871 0.7081 0.033 Uiso 1 1 calc R
C18 C -0.43967(10) 1.06670(11) 0.63309(11) 0.0267(4) Uani 1 1 d .
H18 H -0.4107 1.0302 0.6191 0.032 Uiso 1 1 calc R
C1 C -0.27364(11) 1.08948(11) 0.86206(11) 0.0285(5) Uani 1 1 d .
H1 H -0.3241 1.0866 0.8565 0.034 Uiso 1 1 calc R
C4 C -0.16311(11) 1.11618(10) 0.84458(11) 0.0281(4) Uani 1 1 d .
H4 H -0.1273 1.1340 0.8249 0.034 Uiso 1 1 calc R
C57 C 0.01611(10) 1.52822(10) 0.64397(10) 0.0209(4) Uani 1 1 d .
H57 H -0.0309 1.5221 0.6496 0.025 Uiso 1 1 calc R
C13 C -0.41531(10) 1.18885(11) 0.67855(11) 0.0280(5) Uani 1 1 d .
H13 H -0.4581 1.1863 0.6934 0.034 Uiso 1 1 calc R
C47 C 0.13886(10) 1.19851(9) 0.59161(10) 0.0194(4) Uani 1 1 d .
H47 H 0.1230 1.2353 0.5566 0.023 Uiso 1 1 calc R
C34 C 0.22224(11) 1.30284(10) 0.89292(10) 0.0252(4) Uani 1 1 d .
H34 H 0.1875 1.3118 0.9176 0.030 Uiso 1 1 calc R
C31 C -0.03056(10) 1.03281(10) 0.69093(10) 0.0263(4) Uani 1 1 d .
H31A H -0.0501 1.0250 0.7308 0.040 Uiso 1 1 calc R
H31B H -0.0173 1.0802 0.6897 0.040 Uiso 1 1 calc R
H31C H 0.0123 1.0047 0.6955 0.040 Uiso 1 1 calc R
C51 C 0.41447(11) 1.34080(11) 0.58510(11) 0.0305(5) Uani 1 1 d .
H51A H 0.3789 1.3339 0.5400 0.046 Uiso 1 1 calc R
H51B H 0.4500 1.3044 0.5934 0.046 Uiso 1 1 calc R
H51C H 0.4389 1.3839 0.5847 0.046 Uiso 1 1 calc R
C36 C 0.27581(11) 1.26505(9) 0.80833(10) 0.0265(4) Uani 1 1 d .
H36 H 0.2829 1.2449 0.7675 0.032 Uiso 1 1 calc R
C25 C -0.06704(10) 0.88652(10) 0.63656(10) 0.0218(4) Uani 1 1 d .
H25 H -0.0169 0.8952 0.6455 0.026 Uiso 1 1 calc R
C33 C 0.29695(11) 1.31942(10) 0.91559(10) 0.0269(4) Uani 1 1 d .
H33 H 0.3207 1.3419 0.9576 0.032 Uiso 1 1 calc R
C43 C 0.26506(11) 1.14558(10) 0.64415(10) 0.0224(4) Uani 1 1 d .
H43 H 0.2425 1.1029 0.6422 0.027 Uiso 1 1 calc R
C19 C -0.46242(11) 1.04220(12) 0.69863(12) 0.0371(5) Uani 1 1 d .
H19A H -0.4192 1.0339 0.7371 0.056 Uiso 1 1 calc R
H19B H -0.4904 1.0006 0.6874 0.056 Uiso 1 1 calc R
H19C H -0.4920 1.0768 0.7126 0.056 Uiso 1 1 calc R
C63 C 0.28781(11) 1.58062(11) 0.69282(11) 0.0287(5) Uani 1 1 d .
H63A H 0.2887 1.5448 0.7268 0.043 Uiso 1 1 calc R
H63B H 0.2710 1.6224 0.7092 0.043 Uiso 1 1 calc R
H63C H 0.3365 1.5873 0.6876 0.043 Uiso 1 1 calc R
C11 C -0.31260(10) 1.25461(10) 0.66546(10) 0.0234(4) Uani 1 1 d .
H11 H -0.2873 1.2960 0.6704 0.028 Uiso 1 1 calc R
C64 C 0.23719(10) 1.61366(10) 0.56371(10) 0.0266(4) Uani 1 1 d .
H64A H 0.2871 1.6209 0.5623 0.040 Uiso 1 1 calc R
H64B H 0.2169 1.6561 0.5747 0.040 Uiso 1 1 calc R
H64C H 0.2085 1.5973 0.5182 0.040 Uiso 1 1 calc R
C48 C 0.10039(10) 1.20999(11) 0.65034(11) 0.0284(5) Uani 1 1 d .
H48A H 0.1145 1.1745 0.6855 0.043 Uiso 1 1 calc R
H48B H 0.0480 1.2089 0.6301 0.043 Uiso 1 1 calc R
H48C H 0.1145 1.2538 0.6723 0.043 Uiso 1 1 calc R
C3 C -0.15042(11) 1.07371(11) 0.90526(10) 0.0297(5) Uani 1 1 d .
H3 H -0.1046 1.0596 0.9333 0.036 Uiso 1 1 calc R
C16 C -0.14750(11) 1.19632(12) 0.67665(11) 0.0345(5) Uani 1 1 d .
H16A H -0.1488 1.1525 0.6987 0.052 Uiso 1 1 calc R
H16B H -0.1475 1.2321 0.7105 0.052 Uiso 1 1 calc R
H16C H -0.1037 1.1996 0.6608 0.052 Uiso 1 1 calc R
C58 C 0.05396(9) 1.47222(9) 0.62706(9) 0.0158(4) Uani 1 1 d .
C70 C 0.06392(11) 1.17328(14) 0.98386(12) 0.0398(6) Uani 1 1 d .
H70 H 0.0779 1.1533 1.0288 0.048 Uiso 1 1 calc R
C60 C -0.05131(11) 1.40163(11) 0.55454(11) 0.0305(5) Uani 1 1 d .
H60A H -0.0697 1.3556 0.5456 0.046 Uiso 1 1 calc R
H60B H -0.0398 1.4193 0.5129 0.046 Uiso 1 1 calc R
H60C H -0.0881 1.4300 0.5659 0.046 Uiso 1 1 calc R
C67 C 0.02267(12) 1.23405(15) 0.85170(13) 0.0458(6) Uani 1 1 d .
H67 H 0.0085 1.2544 0.8069 0.055 Uiso 1 1 calc R
C32 C -0.05833(11) 1.02613(11) 0.55762(10) 0.0288(5) Uani 1 1 d .
H32A H -0.0159 0.9976 0.5618 0.043 Uiso 1 1 calc R
H32B H -0.0446 1.0734 0.5561 0.043 Uiso 1 1 calc R
H32C H -0.0954 1.0147 0.5147 0.043 Uiso 1 1 calc R
C28 C -0.32583(11) 0.78846(12) 0.53656(12) 0.0378(5) Uani 1 1 d .
H28A H -0.3142 0.8033 0.4940 0.057 Uiso 1 1 calc R
H28B H -0.3781 0.7826 0.5270 0.057 Uiso 1 1 calc R
H28C H -0.3016 0.7457 0.5521 0.057 Uiso 1 1 calc R
C49 C 0.11430(12) 1.13072(11) 0.55321(11) 0.0315(5) Uani 1 1 d .
H49A H 0.1416 1.1227 0.5190 0.047 Uiso 1 1 calc R
H49B H 0.0627 1.1329 0.5293 0.047 Uiso 1 1 calc R
H49C H 0.1232 1.0940 0.5872 0.047 Uiso 1 1 calc R
C2 C -0.21809(11) 1.05650(11) 0.91585(10) 0.0293(5) Uani 1 1 d .
H2 H -0.2257 1.0284 0.9517 0.035 Uiso 1 1 calc R
C17 C -0.21188(12) 1.27025(10) 0.57252(11) 0.0319(5) Uani 1 1 d .
H17A H -0.1708 1.2685 0.5523 0.048 Uiso 1 1 calc R
H17B H -0.2060 1.3084 0.6047 0.048 Uiso 1 1 calc R
H17C H -0.2567 1.2757 0.5351 0.048 Uiso 1 1 calc R
C20 C -0.50854(11) 1.07936(12) 0.57040(12) 0.0359(5) Uani 1 1 d .
H20A H -0.5381 1.1147 0.5831 0.054 Uiso 1 1 calc R
H20B H -0.5367 1.0378 0.5598 0.054 Uiso 1 1 calc R
H20C H -0.4936 1.0935 0.5293 0.054 Uiso 1 1 calc R
C65 C 0.05209(11) 1.13211(12) 0.92401(13) 0.0361(5) Uani 1 1 d .
C69 C 0.05535(12) 1.24330(14) 0.97792(13) 0.0442(6) Uani 1 1 d .
H69 H 0.0636 1.2700 1.0189 0.053 Uiso 1 1 calc R
C29 C -0.31771(12) 0.81936(14) 0.66273(12) 0.0414(6) Uani 1 1 d .
H29A H -0.2912 0.7780 0.6800 0.062 Uiso 1 1 calc R
H29B H -0.3697 0.8110 0.6530 0.062 Uiso 1 1 calc R
H29C H -0.3036 0.8547 0.6981 0.062 Uiso 1 1 calc R
C68 C 0.03478(12) 1.27423(13) 0.91252(15) 0.0458(6) Uani 1 1 d .
H68 H 0.0290 1.3216 0.9089 0.055 Uiso 1 1 calc R
C52 C 0.43121(11) 1.35717(13) 0.71544(11) 0.0391(6) Uani 1 1 d .
H52A H 0.4523 1.4016 0.7129 0.059 Uiso 1 1 calc R
H52B H 0.4695 1.3232 0.7250 0.059 Uiso 1 1 calc R
H52C H 0.4071 1.3568 0.7529 0.059 Uiso 1 1 calc R
C66 C 0.03165(11) 1.16347(14) 0.85776(12) 0.0410(6) Uani 1 1 d .
H66 H 0.0238 1.1368 0.8168 0.049 Uiso 1 1 calc R
C71 C 0.06187(15) 1.05499(14) 0.93011(19) 0.0638(8) Uani 1 1 d .
H71A H 0.1055 1.0421 0.9170 0.096 Uiso 1 1 calc R
H71B H 0.0199 1.0329 0.8989 0.096 Uiso 1 1 calc R
H71C H 0.0664 1.0411 0.9783 0.096 Uiso 1 1 calc R

loop_
_atom_site_aniso_label
_atom_site_aniso_U_11
_atom_site_aniso_U_22
_atom_site_aniso_U_33
_atom_site_aniso_U_23
_atom_site_aniso_U_13
_atom_site_aniso_U_12
Ti1 0.01860(16) 0.01734(17) 0.01101(15) 0.00124(13) 0.00493(12) 0.00287(12)
Ti2 0.01854(16) 0.01399(16) 0.01005(15) -0.00056(12) 0.00225(12) 0.00221(12)
Cl2 0.0253(2) 0.0280(3) 0.0238(2) 0.0026(2) 0.00521(19) 0.01039(19)
Cl4 0.0275(2) 0.0254(3) 0.0236(2) 0.0006(2) -0.00200(19) -0.00671(19)
Cl3 0.0295(2) 0.0314(3) 0.0190(2) -0.0031(2) 0.00606(19) 0.0131(2)
Cl1 0.0291(3) 0.0291(3) 0.0343(3) 0.0057(2) 0.0138(2) -0.0040(2)
N4 0.0163(7) 0.0136(7) 0.0128(7) -0.0003(6) 0.0024(6) 0.0017(6)
N1 0.0174(7) 0.0158(7) 0.0139(7) -0.0012(6) 0.0056(6) 0.0022(6)
N5 0.0170(7) 0.0133(7) 0.0114(7) 0.0002(6) 0.0035(6) 0.0021(6)
N6 0.0151(7) 0.0133(7) 0.0108(7) -0.0003(6) 0.0028(5) 0.0015(6)
N3 0.0178(7) 0.0149(7) 0.0096(7) 0.0005(6) 0.0024(6) 0.0028(6)
C38 0.0099(8) 0.0134(8) 0.0152(8) -0.0005(7) 0.0045(6) -0.0025(6)
C53 0.0173(8) 0.0146(9) 0.0108(8) 0.0020(7) 0.0024(7) 0.0035(7)
C62 0.0219(9) 0.0164(9) 0.0248(10) 0.0002(8) 0.0042(8) -0.0017(7)
C21 0.0196(9) 0.0163(9) 0.0092(8) -0.0016(7) 0.0042(7) 0.0038(7)
C6 0.0111(8) 0.0133(8) 0.0144(8) -0.0012(7) 0.0050(6) -0.0029(6)
N2 0.0171(7) 0.0140(7) 0.0110(7) 0.0000(6) 0.0041(6) 0.0007(6)
C14 0.0178(9) 0.0237(10) 0.0191(9) 0.0041(8) 0.0036(7) 0.0050(7)
C61 0.0251(10) 0.0260(11) 0.0260(10) 0.0026(9) 0.0090(8) -0.0041(8)
C7 0.0238(9) 0.0211(9) 0.0105(8) -0.0002(7) 0.0028(7) 0.0013(7)
C54 0.0223(9) 0.0178(9) 0.0130(9) 0.0017(7) 0.0029(7) 0.0006(7)
C42 0.0227(9) 0.0176(9) 0.0110(8) -0.0005(7) 0.0053(7) 0.0028(7)
C26 0.0206(9) 0.0201(9) 0.0111(8) -0.0033(7) 0.0044(7) 0.0009(7)
C30 0.0171(9) 0.0222(10) 0.0193(9) -0.0026(8) 0.0064(7) 0.0000(7)
C8 0.0232(9) 0.0202(9) 0.0115(8) 0.0004(7) 0.0019(7) 0.0025(7)
C24 0.0279(10) 0.0229(10) 0.0226(10) -0.0003(8) 0.0038(8) 0.0107(8)
C41 0.0186(8) 0.0157(9) 0.0089(8) -0.0004(7) 0.0045(7) 0.0033(7)
C45 0.0181(9) 0.0397(12) 0.0208(10) 0.0003(9) 0.0037(8) 0.0099(8)
C39 0.0208(9) 0.0178(9) 0.0105(8) -0.0002(7) 0.0039(7) -0.0001(7)
C59 0.0165(9) 0.0195(9) 0.0204(9) -0.0008(8) 0.0058(7) -0.0001(7)
C35 0.0375(11) 0.0155(9) 0.0203(10) 0.0025(8) 0.0069(8) -0.0011(8)
C50 0.0164(9) 0.0297(11) 0.0250(10) -0.0069(9) 0.0041(8) -0.0031(8)
C37 0.0299(11) 0.0269(11) 0.0315(11) 0.0130(9) 0.0082(9) 0.0119(9)
C46 0.0178(9) 0.0253(10) 0.0137(9) -0.0038(8) 0.0053(7) 0.0016(7)
C15 0.0301(10) 0.0171(9) 0.0207(10) -0.0048(8) 0.0115(8) -0.0054(8)
C23 0.0307(10) 0.0154(9) 0.0223(10) -0.0006(8) 0.0066(8) 0.0011(8)
C9 0.0185(8) 0.0162(9) 0.0110(8) 0.0024(7) 0.0028(7) 0.0063(7)
C10 0.0247(9) 0.0160(9) 0.0116(8) 0.0019(7) 0.0042(7) 0.0020(7)
C55 0.0329(11) 0.0145(9) 0.0204(10) -0.0010(8) 0.0050(8) -0.0010(8)
C56 0.0322(11) 0.0197(10) 0.0207(10) -0.0015(8) 0.0075(8) 0.0097(8)
C22 0.0233(9) 0.0190(9) 0.0126(8) -0.0007(7) 0.0050(7) 0.0008(7)
C44 0.0338(11) 0.0250(11) 0.0225(10) 0.0045(9) 0.0092(8) 0.0162(9)
C5 0.0390(11) 0.0201(10) 0.0195(10) -0.0039(8) 0.0026(9) 0.0081(9)
C27 0.0226(9) 0.0165(9) 0.0231(10) -0.0003(8) 0.0057(8) -0.0006(7)
C40 0.0190(9) 0.0203(9) 0.0096(8) 0.0009(7) 0.0029(7) 0.0025(7)
C12 0.0336(11) 0.0259(11) 0.0235(10) -0.0014(9) 0.0074(9) 0.0152(9)
C18 0.0186(9) 0.0320(11) 0.0317(11) 0.0021(9) 0.0104(8) 0.0007(8)
C1 0.0308(11) 0.0315(11) 0.0251(10) -0.0086(9) 0.0109(9) 0.0096(9)
C4 0.0351(11) 0.0248(11) 0.0237(10) -0.0092(9) 0.0069(9) -0.0060(9)
C57 0.0186(9) 0.0263(10) 0.0187(9) 0.0005(8) 0.0065(7) 0.0054(8)
C13 0.0215(10) 0.0373(12) 0.0277(11) 0.0020(9) 0.0112(8) 0.0109(9)
C47 0.0221(9) 0.0181(9) 0.0173(9) 0.0003(8) 0.0039(7) -0.0042(7)
C34 0.0411(12) 0.0177(10) 0.0212(10) 0.0020(8) 0.0157(9) 0.0017(8)
C31 0.0260(10) 0.0281(11) 0.0240(10) -0.0061(9) 0.0053(8) -0.0055(8)
C51 0.0298(11) 0.0362(12) 0.0250(11) -0.0039(9) 0.0069(9) -0.0092(9)
C36 0.0475(12) 0.0152(9) 0.0193(10) 0.0041(8) 0.0134(9) 0.0124(9)
C25 0.0188(9) 0.0266(10) 0.0193(9) -0.0032(8) 0.0039(7) 0.0036(8)
C33 0.0427(12) 0.0209(10) 0.0135(9) 0.0046(8) 0.0013(8) 0.0013(9)
C43 0.0354(11) 0.0157(9) 0.0173(9) 0.0006(8) 0.0093(8) 0.0043(8)
C19 0.0267(11) 0.0478(14) 0.0383(13) 0.0128(11) 0.0114(10) -0.0039(10)
C63 0.0260(10) 0.0281(11) 0.0277(11) 0.0092(9) -0.0001(8) -0.0033(8)
C11 0.0334(11) 0.0162(9) 0.0189(9) 0.0013(8) 0.0044(8) 0.0031(8)
C64 0.0250(10) 0.0305(11) 0.0234(10) 0.0039(9) 0.0048(8) -0.0056(8)
C48 0.0244(10) 0.0343(12) 0.0273(11) -0.0040(9) 0.0083(8) -0.0004(9)
C3 0.0327(11) 0.0328(12) 0.0190(10) -0.0088(9) -0.0010(8) 0.0074(9)
C16 0.0256(11) 0.0469(14) 0.0339(12) 0.0029(11) 0.0129(9) -0.0035(10)
C58 0.0178(8) 0.0178(9) 0.0103(8) 0.0013(7) 0.0011(7) 0.0020(7)
C70 0.0289(11) 0.0605(17) 0.0291(12) 0.0023(11) 0.0067(9) -0.0047(11)
C60 0.0264(10) 0.0317(12) 0.0288(11) -0.0006(9) -0.0005(9) -0.0066(9)
C67 0.0276(12) 0.0710(19) 0.0367(14) 0.0166(13) 0.0052(10) 0.0034(12)
C32 0.0319(11) 0.0334(12) 0.0237(10) 0.0006(9) 0.0122(9) -0.0055(9)
C28 0.0278(11) 0.0505(15) 0.0335(12) -0.0164(11) 0.0054(9) -0.0045(10)
C49 0.0361(11) 0.0296(11) 0.0300(11) -0.0085(9) 0.0108(9) -0.0112(9)
C2 0.0431(12) 0.0325(12) 0.0148(9) -0.0016(9) 0.0118(9) 0.0088(9)
C17 0.0505(13) 0.0227(11) 0.0280(11) -0.0015(9) 0.0198(10) -0.0098(9)
C20 0.0264(11) 0.0465(14) 0.0339(12) -0.0009(11) 0.0067(9) -0.0061(10)
C65 0.0199(10) 0.0427(13) 0.0453(14) -0.0015(11) 0.0082(9) -0.0068(9)
C69 0.0332(12) 0.0582(17) 0.0393(14) -0.0161(13) 0.0065(10) -0.0034(11)
C29 0.0367(12) 0.0597(16) 0.0303(12) -0.0080(11) 0.0134(10) -0.0155(11)
C68 0.0295(12) 0.0417(14) 0.0637(18) -0.0028(13) 0.0086(12) -0.0014(10)
C52 0.0293(11) 0.0618(16) 0.0266(11) -0.0159(11) 0.0084(9) -0.0173(11)
C66 0.0273(11) 0.0607(17) 0.0329(13) -0.0141(12) 0.0047(9) -0.0030(11)
C71 0.0456(15) 0.0446(16) 0.098(3) 0.0026(16) 0.0146(16) -0.0069(12)

loop_
_atom_type_symbol
_atom_type_description
_atom_type_scat_dispersion_real
_atom_type_scat_dispersion_imag
_atom_type_scat_source
C C 0.0033 0.0016 'International Tables Vol C Tables 4.2.6.8 and 6.1.1.4'
H H 0.0000 0.0000 'International Tables Vol C Tables 4.2.6.8 and 6.1.1.4'
Cl Cl 0.1484 0.1585 'International Tables Vol C Tables 4.2.6.8 and 6.1.1.4'
N N 0.0061 0.0033 'International Tables Vol C Tables 4.2.6.8 and 6.1.1.4'
Ti Ti 0.2776 0.4457 'International Tables Vol C Tables 4.2.6.8 and 6.1.1.4'

loop_
_geom_angle_atom_site_label_1
_geom_angle_atom_site_label_2
_geom_angle_atom_site_label_3
_geom_angle
Cl2 Ti1 C5 134.47(5)
Cl2 Ti1 C1 136.42(5)
Cl2 Ti1 C4 99.73(5)
Cl2 Ti1 C3 83.51(5)
Cl2 Ti1 C2 102.52(5)
Cl1 Ti1 Cl2 101.57(2)
Cl1 Ti1 C5 114.95(5)
Cl1 Ti1 C1 84.47(6)
Cl1 Ti1 C4 139.91(5)
Cl1 Ti1 C3 116.27(5)
Cl1 Ti1 C2 85.80(5)
N1 Ti1 Cl2 103.44(5)
N1 Ti1 Cl1 103.79(5)
N1 Ti1 C5 93.66(7)
N1 Ti1 C1 117.08(7)
N1 Ti1 C4 103.72(7)
N1 Ti1 C3 137.18(7)
N1 Ti1 C2 149.77(7)
C5 Ti1 C1 34.14(7)
C5 Ti1 C4 34.79(7)
C5 Ti1 C3 56.84(7)
C5 Ti1 C2 56.75(7)
C1 Ti1 C3 56.23(7)
C1 Ti1 C2 34.26(7)
C4 Ti1 C1 57.07(7)
C4 Ti1 C3 34.25(7)
C4 Ti1 C2 56.50(7)
C3 Ti1 C2 33.16(7)
Cl4 Ti2 Cl3 99.99(2)
Cl4 Ti2 C35 140.67(5)
Cl4 Ti2 C37 84.40(6)
Cl4 Ti2 C34 118.24(5)
Cl4 Ti2 C36 114.24(6)
Cl4 Ti2 C33 87.16(5)
Cl3 Ti2 C35 101.58(5)
Cl3 Ti2 C37 134.88(5)
Cl3 Ti2 C34 83.56(5)
Cl3 Ti2 C36 136.41(5)
Cl3 Ti2 C33 100.98(5)
N4 Ti2 Cl4 105.99(5)
N4 Ti2 Cl3 104.24(5)
N4 Ti2 C35 100.04(7)
N4 Ti2 C37 117.74(7)
N4 Ti2 C34 133.11(7)
N4 Ti2 C36 91.88(7)
N4 Ti2 C33 148.83(7)
C35 Ti2 C37 57.25(7)
C35 Ti2 C34 34.26(6)
C35 Ti2 C33 56.67(7)
C37 Ti2 C34 56.23(7)
C37 Ti2 C33 34.00(7)
C34 Ti2 C33 33.38(7)
C36 Ti2 C35 35.07(7)
C36 Ti2 C37 34.47(7)
C36 Ti2 C34 57.18(7)
C36 Ti2 C33 57.04(7)
C38 N4 Ti2 176.43(13)
C6 N1 Ti1 174.44(12)
C38 N5 C53 124.58(14)
C38 N5 C40 111.75(13)
C53 N5 C40 120.81(13)
C38 N6 C41 126.23(14)
C38 N6 C39 110.99(13)
C41 N6 C39 120.66(13)
C21 N3 C7 120.81(13)
C6 N3 C21 124.77(14)
C6 N3 C7 111.58(14)
N4 C38 N5 123.72(15)
N4 C38 N6 127.74(15)
N5 C38 N6 108.53(14)
C54 C53 N5 118.05(15)
C54 C53 C58 123.08(16)
C58 C53 N5 118.80(15)
C54 C62 H62 107.6
C54 C62 C63 110.46(16)
C54 C62 C64 112.07(15)
C63 C62 H62 107.6
C64 C62 H62 107.6
C64 C62 C63 111.18(15)
C26 C21 N3 118.85(15)
C22 C21 N3 118.13(15)
C22 C21 C26 122.93(16)
N1 C6 N3 124.56(15)
N1 C6 N2 126.84(15)
N3 C6 N2 108.59(14)
C6 N2 C8 111.38(14)
C6 N2 C9 125.30(14)
C9 N2 C8 122.67(14)
C9 C14 C18 122.18(16)
C13 C14 C9 116.99(17)
C13 C14 C18 120.77(16)
H61A C61 H61B 109.5
H61A C61 H61C 109.5
H61B C61 H61C 109.5
C59 C61 H61A 109.5
C59 C61 H61B 109.5
C59 C61 H61C 109.5
N3 C7 H7A 111.3
N3 C7 H7B 111.3
N3 C7 C8 102.30(13)
H7A C7 H7B 109.2
C8 C7 H7A 111.3
C8 C7 H7B 111.3
C53 C54 C62 122.20(16)
C55 C54 C53 117.21(16)
C55 C54 C62 120.58(16)
C41 C42 C47 121.12(15)
C43 C42 C41 117.98(16)
C43 C42 C47 120.90(16)
C21 C26 C30 122.56(15)
C25 C26 C21 117.18(16)
C25 C26 C30 120.23(16)
C26 C30 H30 107.8
C26 C30 C31 111.99(15)
C26 C30 C32 111.06(15)
C31 C30 H30 107.8
C31 C30 C32 110.18(15)
C32 C30 H30 107.8
N2 C8 C7 102.71(13)
N2 C8 H8A 111.2
N2 C8 H8B 111.2
C7 C8 H8A 111.2
C7 C8 H8B 111.2
H8A C8 H8B 109.1
C23 C24 H24 119.7
C25 C24 H24 119.7
C25 C24 C23 120.60(17)
C42 C41 N6 117.67(14)
C46 C41 N6 119.67(15)
C46 C41 C42 122.59(16)
C46 C45 H45 119.0
C44 C45 H45 119.0
C44 C45 C46 121.96(17)
N6 C39 H39A 111.3
N6 C39 H39B 111.3
N6 C39 C40 102.25(13)
H39A C39 H39B 109.2
C40 C39 H39A 111.3
C40 C39 H39B 111.3
C61 C59 H59 107.7
C58 C59 C61 112.03(15)
C58 C59 H59 107.7
C58 C59 C60 110.67(15)
C60 C59 C61 110.82(15)
C60 C59 H59 107.7
Ti2 C35 H35 117.6
C34 C35 Ti2 76.00(11)
C34 C35 H35 125.9
C34 C35 C36 108.13(18)
C36 C35 Ti2 72.40(11)
C36 C35 H35 125.9
C46 C50 H50 108.1
C46 C50 C51 111.19(15)
C46 C50 C52 112.09(17)
C51 C50 H50 108.1
C52 C50 H50 108.1
C52 C50 C51 109.15(15)
Ti2 C37 H37 119.8
C36 C37 Ti2 71.08(11)
C36 C37 H37 125.7
C36 C37 C33 108.64(18)
C33 C37 Ti2 75.16(11)
C33 C37 H37 125.7
C41 C46 C50 122.76(16)
C45 C46 C41 116.59(17)
C45 C46 C50 120.63(16)
C10 C15 H15 107.5
C10 C15 C16 110.87(15)
C10 C15 C17 112.23(16)
C16 C15 H15 107.5
C17 C15 H15 107.5
C17 C15 C16 110.96(17)
C24 C23 H23 119.6
C24 C23 C22 120.85(17)
C22 C23 H23 119.6
C14 C9 N2 119.45(16)
C14 C9 C10 122.35(16)
C10 C9 N2 118.18(15)
C9 C10 C15 121.59(15)
C11 C10 C15 120.43(16)
C11 C10 C9 117.98(16)
C54 C55 H55 119.5
C56 C55 C54 120.95(17)
C56 C55 H55 119.5
C55 C56 H56 119.7
C55 C56 C57 120.63(17)
C57 C56 H56 119.7
C21 C22 C27 121.81(16)
C23 C22 C21 117.42(16)
C23 C22 C27 120.76(16)
C45 C44 H44 119.9
C45 C44 C43 120.28(18)
C43 C44 H44 119.9
Ti1 C5 H5 119.3
C1 C5 Ti1 73.93(11)
C1 C5 H5 126.1
C1 C5 C4 107.87(18)
C4 C5 Ti1 72.61(11)
C4 C5 H5 126.1
C22 C27 H27 107.8
C22 C27 C28 112.24(16)
C22 C27 C29 110.83(16)
C28 C27 H27 107.8
C28 C27 C29 110.14(17)
C29 C27 H27 107.8
N5 C40 C39 101.95(13)
N5 C40 H40A 111.4
N5 C40 H40B 111.4
C39 C40 H40A 111.4
C39 C40 H40B 111.4
H40A C40 H40B 109.2
C13 C12 H12 119.9
C13 C12 C11 120.17(18)
C11 C12 H12 119.9
C14 C18 H18 108.0
C14 C18 C19 112.46(17)
C14 C18 C20 110.01(17)
C19 C18 H18 108.0
C19 C18 C20 110.19(16)
C20 C18 H18 108.0
Ti1 C1 H1 119.1
C5 C1 Ti1 71.93(11)
C5 C1 H1 125.9
C5 C1 C2 108.29(18)
C2 C1 Ti1 74.94(11)
C2 C1 H1 125.9
Ti1 C4 H4 117.6
C5 C4 Ti1 72.59(11)
C5 C4 H4 126.1
C5 C4 C3 107.81(18)
C3 C4 Ti1 75.75(12)
C3 C4 H4 126.1
C56 C57 H57 119.6
C56 C57 C58 120.83(17)
C58 C57 H57 119.6
C14 C13 H13 119.1
C12 C13 C14 121.75(18)
C12 C13 H13 119.1
C42 C47 H47 107.3
C42 C47 C48 111.38(15)
C42 C47 C49 112.67(16)
C48 C47 H47 107.3
C49 C47 H47 107.3
C49 C47 C48 110.59(15)
Ti2 C34 H34 122.1
C35 C34 Ti2 69.74(11)
C35 C34 H34 125.8
C33 C34 Ti2 73.97(11)
C33 C34 C35 108.32(17)
C33 C34 H34 125.8
C30 C31 H31A 109.5
C30 C31 H31B 109.5
C30 C31 H31C 109.5
H31A C31 H31B 109.5
H31A C31 H31C 109.5
H31B C31 H31C 109.5
C50 C51 H51A 109.5
C50 C51 H51B 109.5
C50 C51 H51C 109.5
H51A C51 H51B 109.5
H51A C51 H51C 109.5
H51B C51 H51C 109.5
Ti2 C36 H36 118.6
C35 C36 Ti2 72.53(10)
C35 C36 H36 126.3
C37 C36 Ti2 74.45(11)
C37 C36 C35 107.31(17)
C37 C36 H36 126.3
C26 C25 H25 119.5
C24 C25 C26 121.01(17)
C24 C25 H25 119.5
Ti2 C33 H33 122.0
C37 C33 Ti2 70.84(11)
C37 C33 H33 126.2
C34 C33 Ti2 72.65(11)
C34 C33 C37 107.58(18)
C34 C33 H33 126.2
C42 C43 H43 119.8
C44 C43 C42 120.49(18)
C44 C43 H43 119.8
C18 C19 H19A 109.5
C18 C19 H19B 109.5
C18 C19 H19C 109.5
H19A C19 H19B 109.5
H19A C19 H19C 109.5
H19B C19 H19C 109.5
C62 C63 H63A 109.5
C62 C63 H63B 109.5
C62 C63 H63C 109.5
H63A C63 H63B 109.5
H63A C63 H63C 109.5
H63B C63 H63C 109.5
C10 C11 H11 119.7
C12 C11 C10 120.67(18)
C12 C11 H11 119.7
C62 C64 H64A 109.5
C62 C64 H64B 109.5
C62 C64 H64C 109.5
H64A C64 H64B 109.5
H64A C64 H64C 109.5
H64B C64 H64C 109.5
C47 C48 H48A 109.5
C47 C48 H48B 109.5
C47 C48 H48C 109.5
H48A C48 H48B 109.5
H48A C48 H48C 109.5
H48B C48 H48C 109.5
Ti1 C3 H3 122.2
C4 C3 Ti1 69.99(11)
C4 C3 H3 125.9
C2 C3 Ti1 73.60(11)
C2 C3 C4 108.27(18)
C2 C3 H3 125.9
C15 C16 H16A 109.5
C15 C16 H16B 109.5
C15 C16 H16C 109.5
H16A C16 H16B 109.5
H16A C16 H16C 109.5
H16B C16 H16C 109.5
C53 C58 C59 122.50(15)
C57 C58 C53 117.31(16)
C57 C58 C59 120.19(15)
C65 C70 H70 119.5
C69 C70 H70 119.5
C69 C70 C65 121.0(2)
C59 C60 H60A 109.5
C59 C60 H60B 109.5
C59 C60 H60C 109.5
H60A C60 H60B 109.5
H60A C60 H60C 109.5
H60B C60 H60C 109.5
C68 C67 H67 120.0
C66 C67 H67 120.0
C66 C67 C68 119.9(2)
C30 C32 H32A 109.5
C30 C32 H32B 109.5
C30 C32 H32C 109.5
H32A C32 H32B 109.5
H32A C32 H32C 109.5
H32B C32 H32C 109.5
C27 C28 H28A 109.5
C27 C28 H28B 109.5
C27 C28 H28C 109.5
H28A C28 H28B 109.5
H28A C28 H28C 109.5
H28B C28 H28C 109.5
C47 C49 H49A 109.5
C47 C49 H49B 109.5
C47 C49 H49C 109.5
H49A C49 H49B 109.5
H49A C49 H49C 109.5
H49B C49 H49C 109.5
Ti1 C2 H2 121.6
C1 C2 Ti1 70.80(11)
C1 C2 H2 126.1
C3 C2 Ti1 73.24(11)
C3 C2 C1 107.72(18)
C3 C2 H2 126.1
C15 C17 H17A 109.5
C15 C17 H17B 109.5
C15 C17 H17C 109.5
H17A C17 H17B 109.5
H17A C17 H17C 109.5
H17B C17 H17C 109.5
C18 C20 H20A 109.5
C18 C20 H20B 109.5
C18 C20 H20C 109.5
H20A C20 H20B 109.5
H20A C20 H20C 109.5
H20B C20 H20C 109.5
C70 C65 C66 118.1(2)
C70 C65 C71 121.4(2)
C66 C65 C71 120.5(2)
C70 C69 H69 119.6
C68 C69 C70 120.9(2)
C68 C69 H69 119.6
C27 C29 H29A 109.5
C27 C29 H29B 109.5
C27 C29 H29C 109.5
H29A C29 H29B 109.5
H29A C29 H29C 109.5
H29B C29 H29C 109.5
C67 C68 H68 120.4
C69 C68 C67 119.2(2)
C69 C68 H68 120.4
C50 C52 H52A 109.5
C50 C52 H52B 109.5
C50 C52 H52C 109.5
H52A C52 H52B 109.5
H52A C52 H52C 109.5
H52B C52 H52C 109.5
C67 C66 H66 119.6
C65 C66 C67 120.9(2)
C65 C66 H66 119.6
C65 C71 H71A 109.5
C65 C71 H71B 109.5
C65 C71 H71C 109.5
H71A C71 H71B 109.5
H71A C71 H71C 109.5
H71B C71 H71C 109.5

loop_
_geom_bond_atom_site_label_1
_geom_bond_atom_site_label_2
_geom_bond_distance
Ti1 Cl2 2.3061(5)
Ti1 Cl1 2.2969(6)
Ti1 N1 1.7849(14)
Ti1 C5 2.3556(19)
Ti1 C1 2.3810(18)
Ti1 C4 2.356(2)
Ti1 C3 2.430(2)
Ti1 C2 2.4346(19)
Ti2 Cl4 2.3008(6)
Ti2 Cl3 2.3141(5)
Ti2 N4 1.7888(14)
Ti2 C35 2.3409(19)
Ti2 C37 2.3823(19)
Ti2 C34 2.4210(19)
Ti2 C36 2.3391(18)
Ti2 C33 2.4379(18)
N4 C38 1.313(2)
N1 C6 1.310(2)
N5 C38 1.357(2)
N5 C53 1.437(2)
N5 C40 1.466(2)
N6 C38 1.360(2)
N6 C41 1.435(2)
N6 C39 1.468(2)
N3 C21 1.438(2)
N3 C6 1.357(2)
N3 C7 1.469(2)
C53 C54 1.400(2)
C53 C58 1.404(2)
C62 H62 0.9800
C62 C54 1.524(2)
C62 C63 1.529(3)
C62 C64 1.529(3)
C21 C26 1.406(2)
C21 C22 1.401(2)
C6 N2 1.359(2)
N2 C8 1.464(2)
N2 C9 1.436(2)
C14 C9 1.399(2)
C14 C18 1.522(3)
C14 C13 1.398(3)
C61 H61A 0.9600
C61 H61B 0.9600
C61 H61C 0.9600
C61 C59 1.534(3)
C7 H7A 0.9700
C7 H7B 0.9700
C7 C8 1.525(2)
C54 C55 1.397(3)
C42 C41 1.406(2)
C42 C47 1.523(2)
C42 C43 1.397(2)
C26 C30 1.522(2)
C26 C25 1.395(2)
C30 H30 0.9800
C30 C31 1.531(3)
C30 C32 1.534(2)
C8 H8A 0.9700
C8 H8B 0.9700
C24 H24 0.9300
C24 C23 1.387(3)
C24 C25 1.383(3)
C41 C46 1.402(2)
C45 H45 0.9300
C45 C46 1.398(3)
C45 C44 1.381(3)
C39 H39A 0.9700
C39 H39B 0.9700
C39 C40 1.532(2)
C59 H59 0.9800
C59 C58 1.522(2)
C59 C60 1.533(3)
C35 H35 0.9300
C35 C34 1.405(3)
C35 C36 1.410(3)
C50 H50 0.9800
C50 C46 1.525(3)
C50 C51 1.538(3)
C50 C52 1.525(3)
C37 H37 0.9300
C37 C36 1.400(3)
C37 C33 1.410(3)
C15 H15 0.9800
C15 C10 1.523(2)
C15 C16 1.531(3)
C15 C17 1.525(3)
C23 H23 0.9300
C23 C22 1.394(3)
C9 C10 1.406(2)
C10 C11 1.396(3)
C55 H55 0.9300
C55 C56 1.381(3)
C56 H56 0.9300
C56 C57 1.388(3)
C22 C27 1.523(2)
C44 H44 0.9300
C44 C43 1.382(3)
C5 H5 0.9300
C5 C1 1.391(3)
C5 C4 1.409(3)
C27 H27 0.9800
C27 C28 1.523(3)
C27 C29 1.524(3)
C40 H40A 0.9700
C40 H40B 0.9700
C12 H12 0.9300
C12 C13 1.380(3)
C12 C11 1.382(3)
C18 H18 0.9800
C18 C19 1.532(3)
C18 C20 1.543(3)
C1 H1 0.9300
C1 C2 1.420(3)
C4 H4 0.9300
C4 C3 1.411(3)
C57 H57 0.9300
C57 C58 1.392(2)
C13 H13 0.9300
C47 H47 0.9800
C47 C48 1.530(3)
C47 C49 1.528(3)
C34 H34 0.9300
C34 C33 1.395(3)
C31 H31A 0.9600
C31 H31B 0.9600
C31 H31C 0.9600
C51 H51A 0.9600
C51 H51B 0.9600
C51 H51C 0.9600
C36 H36 0.9300
C25 H25 0.9300
C33 H33 0.9300
C43 H43 0.9300
C19 H19A 0.9600
C19 H19B 0.9600
C19 H19C 0.9600
C63 H63A 0.9600
C63 H63B 0.9600
C63 H63C 0.9600
C11 H11 0.9300
C64 H64A 0.9600
C64 H64B 0.9600
C64 H64C 0.9600
C48 H48A 0.9600
C48 H48B 0.9600
C48 H48C 0.9600
C3 H3 0.9300
C3 C2 1.388(3)
C16 H16A 0.9600
C16 H16B 0.9600
C16 H16C 0.9600
C70 H70 0.9300
C70 C65 1.384(3)
C70 C69 1.376(4)
C60 H60A 0.9600
C60 H60B 0.9600
C60 H60C 0.9600
C67 H67 0.9300
C67 C68 1.388(4)
C67 C66 1.387(4)
C32 H32A 0.9600
C32 H32B 0.9600
C32 H32C 0.9600
C28 H28A 0.9600
C28 H28B 0.9600
C28 H28C 0.9600
C49 H49A 0.9600
C49 H49B 0.9600
C49 H49C 0.9600
C2 H2 0.9300
C17 H17A 0.9600
C17 H17B 0.9600
C17 H17C 0.9600
C20 H20A 0.9600
C20 H20B 0.9600
C20 H20C 0.9600
C65 C66 1.387(3)
C65 C71 1.516(3)
C69 H69 0.9300
C69 C68 1.369(4)
C29 H29A 0.9600
C29 H29B 0.9600
C29 H29C 0.9600
C68 H68 0.9300
C52 H52A 0.9600
C52 H52B 0.9600
C52 H52C 0.9600
C66 H66 0.9300
C71 H71A 0.9600
C71 H71B 0.9600
C71 H71C 0.9600

loop_
_geom_torsion_atom_site_label_1
_geom_torsion_atom_site_label_2
_geom_torsion_atom_site_label_3
_geom_torsion_atom_site_label_4
_geom_torsion
Ti1 N1 C6 N3 -109.2(13)
Ti1 N1 C6 N2 69.8(14)
Ti1 C5 C1 C2 66.68(14)
Ti1 C5 C4 C3 -68.18(14)
Ti1 C1 C2 C3 64.41(14)
Ti1 C4 C3 C2 -64.11(14)
Ti1 C3 C2 C1 -62.82(14)
Ti2 N4 C38 N5 -174(2)
Ti2 N4 C38 N6 5(2)
Ti2 C35 C34 C33 -64.39(14)
Ti2 C35 C36 C37 66.89(13)
Ti2 C37 C36 C35 -65.60(13)
Ti2 C37 C33 C34 63.82(14)
Ti2 C34 C33 C37 -62.63(13)
Cl2 Ti1 N1 C6 136.1(13)
Cl2 Ti1 C5 C1 -111.17(12)
Cl2 Ti1 C5 C4 3.97(15)
Cl2 Ti1 C1 C5 105.12(12)
Cl2 Ti1 C1 C2 -10.33(16)
Cl2 Ti1 C4 C5 -177.13(11)
Cl2 Ti1 C4 C3 -62.90(12)
Cl2 Ti1 C3 C4 117.99(12)
Cl2 Ti1 C3 C2 -124.96(12)
Cl2 Ti1 C2 C1 172.73(12)
Cl2 Ti1 C2 C3 56.53(12)
Cl4 Ti2 N4 C38 99(2)
Cl4 Ti2 C35 C34 62.24(14)
Cl4 Ti2 C35 C36 -52.32(14)
Cl4 Ti2 C37 C36 -150.65(12)
Cl4 Ti2 C37 C33 93.23(12)
Cl4 Ti2 C34 C35 -140.46(11)
Cl4 Ti2 C34 C33 -23.42(13)
Cl4 Ti2 C36 C35 146.63(10)
Cl4 Ti2 C36 C37 32.34(13)
Cl4 Ti2 C33 C37 -84.19(12)
Cl4 Ti2 C33 C34 159.47(11)
Cl3 Ti2 N4 C38 -156(2)
Cl3 Ti2 C35 C34 -59.72(12)
Cl3 Ti2 C35 C36 -174.28(10)
Cl3 Ti2 C37 C36 110.83(12)
Cl3 Ti2 C37 C33 -5.29(16)
Cl3 Ti2 C34 C35 121.64(12)
Cl3 Ti2 C34 C33 -121.32(11)
Cl3 Ti2 C36 C35 8.15(15)
Cl3 Ti2 C36 C37 -106.14(12)
Cl3 Ti2 C33 C37 176.18(12)
Cl3 Ti2 C33 C34 59.85(11)
Cl1 Ti1 N1 C6 30.4(14)
Cl1 Ti1 C5 C1 28.88(13)
Cl1 Ti1 C5 C4 144.02(11)
Cl1 Ti1 C1 C5 -153.90(12)
Cl1 Ti1 C1 C2 90.65(12)
Cl1 Ti1 C4 C5 -55.82(15)
Cl1 Ti1 C4 C3 58.41(15)
Cl1 Ti1 C3 C4 -142.29(11)
Cl1 Ti1 C3 C2 -25.23(13)
Cl1 Ti1 C2 C1 -86.34(12)
Cl1 Ti1 C2 C3 157.46(12)
N4 Ti2 C35 C34 -166.65(12)
N4 Ti2 C35 C36 78.79(12)
N4 Ti2 C37 C36 -45.51(14)
N4 Ti2 C37 C33 -161.64(12)
N4 Ti2 C34 C35 18.14(16)
N4 Ti2 C34 C33 135.18(12)
N4 Ti2 C36 C35 -104.89(12)
N4 Ti2 C36 C37 140.82(12)
N4 Ti2 C33 C37 32.6(2)
N4 Ti2 C33 C34 -83.74(17)
N1 Ti1 C5 C1 135.94(12)
N1 Ti1 C5 C4 -108.93(12)
N1 Ti1 C1 C5 -51.22(14)
N1 Ti1 C1 C2 -166.67(12)
N1 Ti1 C4 C5 76.34(12)
N1 Ti1 C4 C3 -169.43(12)
N1 Ti1 C3 C4 15.20(17)
N1 Ti1 C3 C2 132.25(13)
N1 Ti1 C2 C1 24.1(2)
N1 Ti1 C2 C3 -92.13(17)
N1 C6 N2 C8 -171.80(16)
N1 C6 N2 C9 -0.9(3)
N5 C53 C54 C62 -5.2(2)
N5 C53 C54 C55 175.94(15)
N5 C53 C58 C59 3.6(2)
N5 C53 C58 C57 -175.56(15)
N6 C41 C46 C45 179.45(15)
N6 C41 C46 C50 -2.3(2)
N6 C39 C40 N5 20.18(16)
N3 C21 C26 C30 2.3(2)
N3 C21 C26 C25 -175.75(15)
N3 C21 C22 C23 176.68(15)
N3 C21 C22 C27 -4.7(2)
N3 C6 N2 C8 7.29(18)
N3 C6 N2 C9 178.17(15)
N3 C7 C8 N2 17.75(17)
C38 N5 C53 C54 103.67(19)
C38 N5 C53 C58 -79.5(2)
C38 N5 C40 C39 -16.40(18)
C38 N6 C41 C42 108.57(19)
C38 N6 C41 C46 -74.3(2)
C38 N6 C39 C40 -19.15(17)
C53 N5 C38 N4 -15.0(2)
C53 N5 C38 N6 165.92(14)
C53 N5 C40 C39 -178.10(14)
C53 C54 C55 C56 -0.4(3)
C62 C54 C55 C56 -179.34(17)
C21 N3 C6 N1 -14.4(3)
C21 N3 C6 N2 166.46(15)
C21 N3 C7 C8 -176.85(14)
C21 C26 C30 C31 126.92(18)
C21 C26 C30 C32 -109.42(19)
C21 C26 C25 C24 -0.9(3)
C21 C22 C27 C28 128.47(19)
C21 C22 C27 C29 -107.9(2)
C6 N3 C21 C26 -74.9(2)
C6 N3 C21 C22 108.43(19)
C6 N3 C7 C8 -15.09(18)
C6 N2 C8 C7 -16.18(18)
C6 N2 C9 C14 -83.5(2)
C6 N2 C9 C10 98.3(2)
N2 C9 C10 C15 0.1(2)
N2 C9 C10 C11 -179.90(15)
C14 C9 C10 C15 -178.10(16)
C14 C9 C10 C11 1.9(3)
C61 C59 C58 C53 119.20(18)
C61 C59 C58 C57 -61.7(2)
C7 N3 C21 C26 84.4(2)
C7 N3 C21 C22 -92.33(19)
C7 N3 C6 N1 -175.32(15)
C7 N3 C6 N2 5.57(19)
C54 C53 C58 C59 -179.74(16)
C54 C53 C58 C57 1.1(2)
C54 C55 C56 C57 1.2(3)
C42 C41 C46 C45 -3.5(3)
C42 C41 C46 C50 174.72(16)
C26 C21 C22 C23 0.1(3)
C26 C21 C22 C27 178.69(16)
C30 C26 C25 C24 -179.05(17)
C8 N2 C9 C14 86.4(2)
C8 N2 C9 C10 -91.8(2)
C24 C23 C22 C21 -0.9(3)
C24 C23 C22 C27 -179.50(17)
C41 N6 C38 N4 -6.1(3)
C41 N6 C38 N5 173.00(14)
C41 N6 C39 C40 176.40(14)
C41 C42 C47 C48 -88.1(2)
C41 C42 C47 C49 146.95(17)
C41 C42 C43 C44 0.6(3)
C45 C44 C43 C42 -2.3(3)
C39 N6 C38 N4 -169.45(16)
C39 N6 C38 N5 9.62(18)
C39 N6 C41 C42 -89.52(19)
C39 N6 C41 C46 87.64(19)
C35 Ti2 N4 C38 -51(2)
C35 Ti2 C37 C36 38.51(11)
C35 Ti2 C37 C33 -77.61(13)
C35 Ti2 C34 C33 117.04(17)
C35 Ti2 C36 C37 -114.29(17)
C35 Ti2 C33 C37 79.46(13)
C35 Ti2 C33 C34 -36.87(11)
C35 C34 C33 Ti2 61.67(13)
C35 C34 C33 C37 -1.0(2)
C37 Ti2 N4 C38 7(2)
C37 Ti2 C35 C34 76.72(13)
C37 Ti2 C35 C36 -37.84(11)
C37 Ti2 C34 C35 -79.96(13)
C37 Ti2 C34 C33 37.08(12)
C37 Ti2 C36 C35 114.29(17)
C37 Ti2 C33 C34 -116.33(18)
C46 C45 C44 C43 1.1(3)
C15 C10 C11 C12 -179.26(17)
C23 C24 C25 C26 0.2(3)
C23 C22 C27 C28 -53.0(2)
C23 C22 C27 C29 70.6(2)
C9 N2 C8 C7 172.66(15)
C9 C14 C18 C19 131.22(19)
C9 C14 C18 C20 -105.5(2)
C9 C14 C13 C12 2.3(3)
C9 C10 C11 C12 0.7(3)
C55 C56 C57 C58 -0.8(3)
C56 C57 C58 C53 -0.3(3)
C56 C57 C58 C59 -179.47(16)
C22 C21 C26 C30 178.86(16)
C22 C21 C26 C25 0.8(3)
C44 C45 C46 C41 1.8(3)
C44 C45 C46 C50 -176.50(17)
C5 Ti1 N1 C6 -86.5(14)
C5 Ti1 C1 C2 -115.45(18)
C5 Ti1 C4 C3 114.23(17)
C5 Ti1 C3 C4 -38.43(12)
C5 Ti1 C3 C2 78.62(13)
C5 Ti1 C2 C1 37.30(12)
C5 Ti1 C2 C3 -78.90(13)
C5 C1 C2 Ti1 -64.70(13)
C5 C1 C2 C3 -0.3(2)
C5 C4 C3 Ti1 66.06(13)
C5 C4 C3 C2 1.9(2)
C40 N5 C38 N4 -175.84(15)
C40 N5 C38 N6 5.04(18)
C40 N5 C53 C54 -97.08(19)
C40 N5 C53 C58 79.8(2)
C18 C14 C9 N2 -4.4(3)
C18 C14 C9 C10 173.77(16)
C18 C14 C13 C12 -174.89(18)
C1 Ti1 N1 C6 -60.5(14)
C1 Ti1 C5 C4 115.14(17)
C1 Ti1 C4 C5 -37.25(12)
C1 Ti1 C4 C3 76.97(13)
C1 Ti1 C3 C4 -79.63(13)
C1 Ti1 C3 C2 37.42(12)
C1 Ti1 C2 C3 -116.20(18)
C1 C5 C4 Ti1 66.07(14)
C1 C5 C4 C3 -2.1(2)
C4 Ti1 N1 C6 -120.2(14)
C4 Ti1 C5 C1 -115.14(17)
C4 Ti1 C1 C5 37.99(12)
C4 Ti1 C1 C2 -77.46(13)
C4 Ti1 C3 C2 117.05(18)
C4 Ti1 C2 C1 79.25(14)
C4 Ti1 C2 C3 -36.95(12)
C4 C5 C1 Ti1 -65.19(13)
C4 C5 C1 C2 1.5(2)
C4 C3 C2 Ti1 61.79(14)
C4 C3 C2 C1 -1.0(2)
C13 C14 C9 N2 178.47(16)
C13 C14 C9 C10 -3.4(3)
C13 C14 C18 C19 -51.7(2)
C13 C14 C18 C20 71.5(2)
C13 C12 C11 C10 -1.8(3)
C47 C42 C41 N6 0.0(2)
C47 C42 C41 C46 -177.06(16)
C47 C42 C43 C44 -179.94(16)
C34 Ti2 N4 C38 -61(2)
C34 Ti2 C35 C36 -114.56(17)
C34 Ti2 C37 C36 79.74(13)
C34 Ti2 C37 C33 -36.38(12)
C34 Ti2 C36 C35 37.54(11)
C34 Ti2 C36 C37 -76.75(13)
C34 Ti2 C33 C37 116.33(18)
C34 C35 C36 Ti2 -68.22(13)
C34 C35 C36 C37 -1.3(2)
C51 C50 C46 C41 -106.8(2)
C51 C50 C46 C45 71.4(2)
C36 Ti2 N4 C38 -17(2)
C36 Ti2 C35 C34 114.56(17)
C36 Ti2 C37 C33 -116.12(18)
C36 Ti2 C34 C35 -38.45(12)
C36 Ti2 C34 C33 78.59(13)
C36 Ti2 C33 C37 37.28(12)
C36 Ti2 C33 C34 -79.05(13)
C36 C35 C34 Ti2 65.82(13)
C36 C35 C34 C33 1.4(2)
C36 C37 C33 Ti2 -63.68(13)
C36 C37 C33 C34 0.1(2)
C25 C26 C30 C31 -55.1(2)
C25 C26 C30 C32 68.6(2)
C25 C24 C23 C22 0.8(3)
C33 Ti2 N4 C38 -13(2)
C33 Ti2 C35 C34 35.90(11)
C33 Ti2 C35 C36 -78.65(12)
C33 Ti2 C37 C36 116.12(18)
C33 Ti2 C34 C35 -117.04(17)
C33 Ti2 C36 C35 77.53(12)
C33 Ti2 C36 C37 -36.76(12)
C33 C37 C36 Ti2 66.34(14)
C33 C37 C36 C35 0.7(2)
C43 C42 C41 N6 179.46(15)
C43 C42 C41 C46 2.4(3)
C43 C42 C47 C48 92.4(2)
C43 C42 C47 C49 -32.5(2)
C63 C62 C54 C53 -113.56(19)
C63 C62 C54 C55 65.3(2)
C11 C12 C13 C14 0.2(3)
C64 C62 C54 C53 121.86(19)
C64 C62 C54 C55 -59.3(2)
C3 Ti1 N1 C6 -128.9(13)
C3 Ti1 C5 C1 -77.32(13)
C3 Ti1 C5 C4 37.81(12)
C3 Ti1 C1 C5 79.26(13)
C3 Ti1 C1 C2 -36.19(12)
C3 Ti1 C4 C5 -114.23(17)
C3 Ti1 C2 C1 116.20(18)
C16 C15 C10 C9 -98.9(2)
C16 C15 C10 C11 81.1(2)
C58 C53 C54 C62 178.14(16)
C58 C53 C54 C55 -0.8(3)
C70 C65 C66 C67 -0.6(3)
C70 C69 C68 C67 -0.1(3)
C60 C59 C58 C53 -116.57(18)
C60 C59 C58 C57 62.5(2)
C2 Ti1 N1 C6 -75.4(14)
C2 Ti1 C5 C1 -37.44(12)
C2 Ti1 C5 C4 77.70(13)
C2 Ti1 C1 C5 115.45(18)
C2 Ti1 C4 C5 -78.48(13)
C2 Ti1 C4 C3 35.75(11)
C2 Ti1 C3 C4 -117.05(18)
C17 C15 C10 C9 136.41(17)
C17 C15 C10 C11 -43.6(2)
C65 C70 C69 C68 0.1(3)
C69 C70 C65 C66 0.3(3)
C69 C70 C65 C71 179.6(2)
C68 C67 C66 C65 0.5(3)
C52 C50 C46 C41 130.73(18)
C52 C50 C46 C45 -51.1(2)
C66 C67 C68 C69 -0.2(3)
C71 C65 C66 C67 -179.9(2)
